data_4326756
loop_
_publ_author_name
'David J. Wolstenholme'
'Paul D. Prince'
'G. Sean McGrady'
'Michael J. Landry'
'Jonathan W. Steed'

_publ_section_title
;
 Structure and Bonding of KSiH3 and Its 18-Crown-6 Derivatives: Unusual
 Ambidentate Behavior of the SiH3- Anion
;
_journal_name_full 'Inorganic Chemistry'
_journal_page_first 11222
_journal_page_last 11227
_journal_paper_doi 10.1021/ic201774x
_journal_volume 50
_journal_year 2011
_chemical_formula_sum 'C16 H35 K O7 Si'
_chemical_formula_weight 406.63
_chemical_name_common 2a
_chemical_name_systematic
;
 ?
;
_space_group_IT_number 9
_symmetry_cell_setting monoclinic
_symmetry_space_group_name_Hall 'C -2yc'
_symmetry_space_group_name_H-M 'C 1 c 1'
_atom_sites_solution_hydrogens mixed
_atom_sites_solution_primary direct
_atom_sites_solution_secondary difmap
_audit_creation_method SHELXL-97
_cell_angle_alpha 90.00
_cell_angle_beta 106.967(4)
_cell_angle_gamma 90.00
_cell_formula_units_Z 4
_cell_length_a 13.8625(8)
_cell_length_b 10.0064(8)
_cell_length_c 16.7283(10)
_cell_measurement_temperature 120(2)
_cell_volume 2219.4(3)
_computing_cell_refinement DENZO-SMN
_computing_data_collection 'Nonius Collect'
_computing_data_reduction DENZO-SMN
_computing_molecular_graphics 'XSeed interface to POVRay'
_computing_publication_material 'CIFTAB (Sheldrick, 1997)'
_computing_structure_refinement 'SHELXL-97 (Sheldrick, 1997)'
_computing_structure_solution 'SHELXS-97 (Sheldrick, 1990)'
_diffrn_ambient_temperature 120(2)
_diffrn_measured_fraction_theta_full 0.990
_diffrn_measured_fraction_theta_max 0.990
_diffrn_measurement_device_type KappaCCD
_diffrn_measurement_method \w
_diffrn_radiation_monochromator graphite
_diffrn_radiation_source 'fine-focus sealed tube'
_diffrn_radiation_type MoK\a
_diffrn_radiation_wavelength 0.71073
_diffrn_reflns_av_R_equivalents 0.0823
_diffrn_reflns_av_sigmaI/netI 0.0887
_diffrn_reflns_limit_h_max 16
_diffrn_reflns_limit_h_min -16
_diffrn_reflns_limit_k_max 11
_diffrn_reflns_limit_k_min -11
_diffrn_reflns_limit_l_max 19
_diffrn_reflns_limit_l_min -19
_diffrn_reflns_number 6449
_diffrn_reflns_theta_full 24.99
_diffrn_reflns_theta_max 24.99
_diffrn_reflns_theta_min 3.91
_diffrn_standards_decay_% 0
_diffrn_standards_number 0
_exptl_absorpt_coefficient_mu 0.323
_exptl_absorpt_correction_T_max 0.9936
_exptl_absorpt_correction_T_min 0.7820
_exptl_absorpt_correction_type empirical
_exptl_crystal_colour colourless
_exptl_crystal_density_diffrn 1.217
_exptl_crystal_description block
_exptl_crystal_F_000 880
_exptl_crystal_size_max 0.80
_exptl_crystal_size_mid 0.30
_exptl_crystal_size_min 0.02
_refine_diff_density_max 0.245
_refine_diff_density_min -0.325
_refine_diff_density_rms 0.048
_refine_ls_abs_structure_details 'Flack H D (1983), Acta Cryst. A39, 876-881'
_refine_ls_abs_structure_Flack -0.06(4)
_refine_ls_extinction_coef 0.0028(5)
_refine_ls_extinction_expression Fc^*^=kFc[1+0.001xFc^2^\l^3^/sin(2\q)]^-1/4^
_refine_ls_extinction_method SHELXL
_refine_ls_goodness_of_fit_ref 1.011
_refine_ls_hydrogen_treatment mixed
_refine_ls_matrix_type full
_refine_ls_number_parameters 239
_refine_ls_number_reflns 3697
_refine_ls_number_restraints 2
_refine_ls_restrained_S_all 1.011
_refine_ls_R_factor_all 0.0637
_refine_ls_R_factor_gt 0.0425
_refine_ls_shift/su_max 0.000
_refine_ls_shift/su_mean 0.000
_refine_ls_structure_factor_coef Fsqd
_refine_ls_weighting_details 'calc w=1/[\s^2^(Fo^2^)+(0.0289P)^2^+0.0000P] where P=(Fo^2^+2Fc^2^)/3'
_refine_ls_weighting_scheme calc
_refine_ls_wR_factor_gt 0.0837
_refine_ls_wR_factor_ref 0.0908
_reflns_number_gt 2974
_reflns_number_total 3697
_reflns_threshold_expression >2sigma(I)
_cod_data_source_file ic201774x_si_002.cif
_cod_data_source_block C:\Documents
_cod_database_code 4326756

loop_
_symmetry_equiv_pos_as_xyz
'x, y, z'
'x, -y, z+1/2'
'x+1/2, y+1/2, z'
'x+1/2, -y+1/2, z+1/2'

loop_
_atom_site_label
_atom_site_type_symbol
_atom_site_fract_x
_atom_site_fract_y
_atom_site_fract_z
_atom_site_U_iso_or_equiv
_atom_site_adp_type
_atom_site_occupancy
_atom_site_symmetry_multiplicity
_atom_site_calc_flag
_atom_site_refinement_flags
K1 K 0.71126(4) 0.38663(7) 0.61952(4) 0.0292(2) Uani 1 1 d .
Si1 Si 0.76419(7) 0.09837(12) 0.75312(6) 0.0411(3) Uani 1 1 d .
O1 O 0.89951(15) 0.3523(3) 0.59138(13) 0.0367(6) Uani 1 1 d .
O2 O 0.72002(15) 0.2435(2) 0.47473(13) 0.0370(6) Uani 1 1 d .
O3 O 0.53797(14) 0.2617(3) 0.51677(14) 0.0395(6) Uani 1 1 d .
O4 O 0.51137(15) 0.4850(3) 0.61264(14) 0.0406(6) Uani 1 1 d .
O5 O 0.68518(16) 0.5848(3) 0.72999(13) 0.0383(6) Uani 1 1 d .
O6 O 0.86955(15) 0.5685(3) 0.69417(13) 0.0393(6) Uani 1 1 d .
C1 C 0.8930(2) 0.3027(5) 0.5107(2) 0.0507(12) Uani 1 1 d .
H1A H 0.9600 0.2707 0.5092 0.061 Uiso 1 1 calc R
H1B H 0.8714 0.3751 0.4690 0.061 Uiso 1 1 calc R
C2 C 0.8185(3) 0.1900(5) 0.4895(2) 0.0491(11) Uani 1 1 d .
H2A H 0.8240 0.1427 0.4390 0.059 Uiso 1 1 calc R
H2B H 0.8326 0.1253 0.5362 0.059 Uiso 1 1 calc R
C3 C 0.6449(3) 0.1401(4) 0.4568(3) 0.0508(11) Uani 1 1 d .
H3A H 0.6578 0.0773 0.5045 0.061 Uiso 1 1 calc R
H3B H 0.6480 0.0893 0.4068 0.061 Uiso 1 1 calc R
C4 C 0.5442(3) 0.2006(5) 0.4417(2) 0.0504(11) Uani 1 1 d .
H4A H 0.5332 0.2684 0.3968 0.061 Uiso 1 1 calc R
H4B H 0.4916 0.1311 0.4237 0.061 Uiso 1 1 calc R
C5 C 0.4413(2) 0.3235(4) 0.5083(3) 0.0517(11) Uani 1 1 d .
H5A H 0.3868 0.2567 0.4890 0.062 Uiso 1 1 calc R
H5B H 0.4296 0.3964 0.4666 0.062 Uiso 1 1 calc R
C6 C 0.4411(3) 0.3770(5) 0.5897(3) 0.0517(11) Uani 1 1 d .
H6A H 0.3726 0.4090 0.5869 0.062 Uiso 1 1 calc R
H6B H 0.4598 0.3056 0.6324 0.062 Uiso 1 1 calc R
C7 C 0.5098(3) 0.5450(5) 0.6900(2) 0.0534(12) Uani 1 1 d .
H7A H 0.5213 0.4756 0.7340 0.064 Uiso 1 1 calc R
H7B H 0.4428 0.5856 0.6836 0.064 Uiso 1 1 calc R
C8 C 0.5882(3) 0.6482(5) 0.7152(2) 0.0493(11) Uani 1 1 d .
H8A H 0.5789 0.7160 0.6705 0.059 Uiso 1 1 calc R
H8B H 0.5839 0.6935 0.7666 0.059 Uiso 1 1 calc R
C9 C 0.7646(3) 0.6758(5) 0.7620(2) 0.0539(11) Uani 1 1 d .
H9A H 0.7604 0.7121 0.8159 0.065 Uiso 1 1 calc R
H9B H 0.7586 0.7513 0.7226 0.065 Uiso 1 1 calc R
C10 C 0.8630(3) 0.6083(4) 0.7744(2) 0.0513(11) Uani 1 1 d .
H10A H 0.9189 0.6700 0.8013 0.062 Uiso 1 1 calc R
H10B H 0.8678 0.5291 0.8109 0.062 Uiso 1 1 calc R
C11 C 0.9659(2) 0.5106(5) 0.6993(3) 0.0516(12) Uani 1 1 d .
H11A H 0.9791 0.4337 0.7382 0.062 Uiso 1 1 calc R
H11B H 1.0200 0.5775 0.7203 0.062 Uiso 1 1 calc R
C12 C 0.9641(2) 0.4653(4) 0.6133(2) 0.0470(11) Uani 1 1 d .
H12A H 0.9392 0.5383 0.5726 0.056 Uiso 1 1 calc R
H12B H 1.0331 0.4412 0.6125 0.056 Uiso 1 1 calc R
H1 H 0.742(3) 0.011(6) 0.678(3) 0.095(15) Uiso 1 1 d .
H2 H 0.704(5) 0.070(8) 0.785(4) 0.16(3) Uiso 1 1 d .
H3 H 0.855(4) 0.047(6) 0.808(3) 0.124(19) Uiso 1 1 d .
O1S O 0.72475(16) 0.5796(3) 0.49914(14) 0.0398(6) Uani 1 1 d .
C1S C 0.6869(3) 0.5674(4) 0.4096(2) 0.0482(10) Uani 1 1 d .
H1S1 H 0.6573 0.4777 0.3940 0.058 Uiso 1 1 calc R
H1S2 H 0.7421 0.5806 0.3838 0.058 Uiso 1 1 calc R
C2S C 0.6074(2) 0.6742(4) 0.3804(2) 0.0417(9) Uani 1 1 d .
H2S1 H 0.5397 0.6406 0.3791 0.050 Uiso 1 1 calc R
H2S2 H 0.6053 0.7080 0.3243 0.050 Uiso 1 1 calc R
C3S C 0.6433(2) 0.7808(4) 0.4465(2) 0.0373(9) Uani 1 1 d .
H3S1 H 0.6966 0.8370 0.4351 0.045 Uiso 1 1 calc R
H3S2 H 0.5870 0.8386 0.4506 0.045 Uiso 1 1 calc R
C4S C 0.6838(2) 0.6988(4) 0.5239(2) 0.0365(9) Uani 1 1 d .
H4S1 H 0.7370 0.7487 0.5657 0.044 Uiso 1 1 calc R
H4S2 H 0.6293 0.6764 0.5488 0.044 Uiso 1 1 calc R

loop_
_atom_site_aniso_label
_atom_site_aniso_U_11
_atom_site_aniso_U_22
_atom_site_aniso_U_33
_atom_site_aniso_U_23
_atom_site_aniso_U_13
_atom_site_aniso_U_12
K1 0.0284(3) 0.0310(4) 0.0280(4) -0.0012(4) 0.0080(3) 0.0004(3)
Si1 0.0405(5) 0.0414(8) 0.0441(6) 0.0068(6) 0.0165(5) 0.0023(5)
O1 0.0341(12) 0.0412(16) 0.0367(13) 0.0114(12) 0.0135(10) 0.0060(12)
O2 0.0462(13) 0.0279(14) 0.0358(13) 0.0001(11) 0.0104(10) 0.0037(11)
O3 0.0329(12) 0.0440(17) 0.0366(13) 0.0038(12) 0.0025(9) -0.0029(11)
O4 0.0304(12) 0.0529(19) 0.0413(14) 0.0098(13) 0.0151(10) 0.0058(11)
O5 0.0439(13) 0.0383(16) 0.0295(12) -0.0019(12) 0.0059(10) 0.0133(12)
O6 0.0331(12) 0.0404(16) 0.0364(13) -0.0005(12) -0.0023(9) -0.0048(11)
C1 0.040(2) 0.073(4) 0.046(2) 0.019(2) 0.0232(16) 0.029(2)
C2 0.062(2) 0.050(3) 0.037(2) 0.000(2) 0.0160(18) 0.024(2)
C3 0.088(3) 0.030(2) 0.036(2) -0.0054(19) 0.020(2) -0.011(2)
C4 0.058(2) 0.047(3) 0.040(2) -0.002(2) 0.0054(17) -0.025(2)
C5 0.0252(19) 0.047(3) 0.072(3) 0.024(2) -0.0037(17) 0.0006(17)
C6 0.036(2) 0.050(3) 0.071(3) 0.026(2) 0.0184(18) 0.0080(19)
C7 0.045(2) 0.086(4) 0.037(2) 0.021(2) 0.0238(17) 0.029(2)
C8 0.061(2) 0.060(3) 0.0277(19) 0.0044(19) 0.0146(17) 0.030(2)
C9 0.080(3) 0.044(3) 0.032(2) -0.017(2) 0.0073(19) 0.002(2)
C10 0.057(2) 0.049(3) 0.035(2) -0.004(2) -0.0078(17) -0.012(2)
C11 0.032(2) 0.046(3) 0.067(3) 0.011(2) -0.0015(17) -0.0059(19)
C12 0.0286(18) 0.050(3) 0.063(3) 0.019(2) 0.0154(17) 0.0034(18)
O1S 0.0471(14) 0.0400(16) 0.0287(13) 0.0020(12) 0.0053(10) 0.0112(12)
C1S 0.069(2) 0.039(2) 0.031(2) 0.0062(19) 0.0042(17) 0.009(2)
C2S 0.0439(19) 0.033(3) 0.040(2) 0.0045(19) -0.0017(16) 0.0028(18)
C3S 0.0345(16) 0.036(2) 0.044(2) 0.0022(19) 0.0155(14) 0.0029(16)
C4S 0.0394(18) 0.036(2) 0.036(2) -0.0062(19) 0.0136(15) -0.0010(17)

loop_
_atom_type_symbol
_atom_type_description
_atom_type_scat_dispersion_real
_atom_type_scat_dispersion_imag
_atom_type_scat_source
C C 0.0033 0.0016 'International Tables Vol C Tables 4.2.6.8 and 6.1.1.4'
H H 0.0000 0.0000 'International Tables Vol C Tables 4.2.6.8 and 6.1.1.4'
O O 0.0106 0.0060 'International Tables Vol C Tables 4.2.6.8 and 6.1.1.4'
Si Si 0.0817 0.0704 'International Tables Vol C Tables 4.2.6.8 and 6.1.1.4'
K K 0.2009 0.2494 'International Tables Vol C Tables 4.2.6.8 and 6.1.1.4'

loop_
_geom_angle_atom_site_label_1
_geom_angle_atom_site_label_2
_geom_angle_atom_site_label_3
_geom_angle
O5 K1 O1 120.15(8)
O5 K1 O3 117.81(7)
O1 K1 O3 120.97(8)
O5 K1 O1S 91.97(7)
O1 K1 O1S 72.95(7)
O3 K1 O1S 95.19(7)
O5 K1 O6 59.31(7)
O1 K1 O6 61.02(7)
O3 K1 O6 165.20(8)
O1S K1 O6 70.95(7)
O5 K1 O2 164.14(8)
O1 K1 O2 61.50(7)
O3 K1 O2 59.75(7)
O1S K1 O2 73.16(8)
O6 K1 O2 118.46(7)
O5 K1 O4 58.86(7)
O1 K1 O4 163.00(7)
O3 K1 O4 59.45(7)
O1S K1 O4 90.06(7)
O6 K1 O4 113.87(8)
O2 K1 O4 114.39(7)
O5 K1 Si1 101.53(6)
O1 K1 Si1 88.57(5)
O3 K1 Si1 90.36(6)
O1S K1 Si1 160.95(5)
O6 K1 Si1 104.44(5)
O2 K1 Si1 94.23(5)
O4 K1 Si1 108.38(6)
C1 O1 C12 112.6(3)
C1 O1 K1 113.53(17)
C12 O1 K1 114.0(2)
C2 O2 C3 111.5(3)
C2 O2 K1 108.63(19)
C3 O2 K1 109.38(19)
C4 O3 C5 113.1(3)
C4 O3 K1 118.05(17)
C5 O3 K1 118.2(2)
C6 O4 C7 111.7(3)
C6 O4 K1 108.7(2)
C7 O4 K1 111.81(17)
C9 O5 C8 111.5(3)
C9 O5 K1 118.10(19)
C8 O5 K1 119.4(2)
C10 O6 C11 111.7(3)
C10 O6 K1 109.79(19)
C11 O6 K1 110.7(2)
O1 C1 C2 109.7(3)
O2 C2 C1 108.6(3)
O2 C3 C4 109.4(3)
O3 C4 C3 108.9(3)
O3 C5 C6 108.6(3)
O4 C6 C5 109.9(3)
O4 C7 C8 110.3(3)
O5 C8 C7 108.4(3)
O5 C9 C10 110.1(3)
O6 C10 C9 107.7(3)
O6 C11 C12 108.1(3)
O1 C12 C11 108.7(3)
C4S O1S C1S 108.4(3)
C4S O1S K1 104.38(18)
C1S O1S K1 127.0(2)
O1S C1S C2S 106.6(3)
C1S C2S C3S 102.1(3)
C4S C3S C2S 101.9(3)
O1S C4S C3S 106.7(3)

loop_
_geom_bond_atom_site_label_1
_geom_bond_atom_site_label_2
_geom_bond_distance
K1 O5 2.805(2)
K1 O1 2.805(2)
K1 O3 2.807(2)
K1 O1S 2.836(3)
K1 O6 2.844(2)
K1 O2 2.847(2)
K1 O4 2.911(2)
K1 Si1 3.5911(13)
O1 C1 1.416(4)
O1 C12 1.422(5)
O2 C2 1.420(4)
O2 C3 1.437(5)
O3 C4 1.422(4)
O3 C5 1.445(4)
O4 C6 1.430(5)
O4 C7 1.433(4)
O5 C9 1.409(5)
O5 C8 1.441(4)
O6 C10 1.428(4)
O6 C11 1.435(4)
C1 C2 1.500(6)
C3 C4 1.473(6)
C5 C6 1.463(6)
C7 C8 1.470(6)
C9 C10 1.482(5)
C11 C12 1.501(5)
O1S C4S 1.433(4)
O1S C1S 1.440(4)
C1S C2S 1.511(5)
C2S C3S 1.512(5)
C3S C4S 1.497(5)

loop_
_geom_torsion_atom_site_label_1
_geom_torsion_atom_site_label_2
_geom_torsion_atom_site_label_3
_geom_torsion_atom_site_label_4
_geom_torsion
O5 K1 O1 C1 -150.6(2)
O3 K1 O1 C1 17.3(3)
O1S K1 O1 C1 -68.4(2)
O6 K1 O1 C1 -145.7(3)
O2 K1 O1 C1 11.3(2)
O4 K1 O1 C1 -69.0(4)
Si1 K1 O1 C1 106.9(2)
O5 K1 O1 C12 -19.8(2)
O3 K1 O1 C12 148.1(2)
O1S K1 O1 C12 62.3(2)
O6 K1 O1 C12 -15.0(2)
O2 K1 O1 C12 142.0(2)
O4 K1 O1 C12 61.8(3)
Si1 K1 O1 C12 -122.4(2)
O5 K1 O2 C2 124.6(3)
O1 K1 O2 C2 24.2(2)
O3 K1 O2 C2 -149.8(2)
O1S K1 O2 C2 103.6(2)
O6 K1 O2 C2 47.1(2)
O4 K1 O2 C2 -174.2(2)
Si1 K1 O2 C2 -61.8(2)
O5 K1 O2 C3 -113.5(3)
O1 K1 O2 C3 146.2(2)
O3 K1 O2 C3 -27.9(2)
O1S K1 O2 C3 -134.5(2)
O6 K1 O2 C3 169.0(2)
O4 K1 O2 C3 -52.3(2)
Si1 K1 O2 C3 60.1(2)
O5 K1 O3 C4 157.1(2)
O1 K1 O3 C4 -11.1(3)
O1S K1 O3 C4 62.1(3)
O6 K1 O3 C4 82.3(4)
O2 K1 O3 C4 -4.9(2)
O4 K1 O3 C4 149.1(3)
Si1 K1 O3 C4 -99.6(2)
O5 K1 O3 C5 15.0(2)
O1 K1 O3 C5 -153.2(2)
O1S K1 O3 C5 -80.0(2)
O6 K1 O3 C5 -59.8(4)
O2 K1 O3 C5 -147.1(2)
O4 K1 O3 C5 7.0(2)
Si1 K1 O3 C5 118.2(2)
O5 K1 O4 C6 -145.6(2)
O1 K1 O4 C6 122.7(3)
O3 K1 O4 C6 26.2(2)
O1S K1 O4 C6 122.2(2)
O6 K1 O4 C6 -168.7(2)
O2 K1 O4 C6 50.7(2)
Si1 K1 O4 C6 -53.0(2)
O5 K1 O4 C7 -21.7(2)
O1 K1 O4 C7 -113.5(3)
O3 K1 O4 C7 150.0(3)
O1S K1 O4 C7 -114.0(2)
O6 K1 O4 C7 -44.9(3)
O2 K1 O4 C7 174.5(2)
Si1 K1 O4 C7 70.9(2)
O1 K1 O5 C9 7.9(3)
O3 K1 O5 C9 -160.4(2)
O1S K1 O5 C9 -63.5(3)
O6 K1 O5 C9 2.9(2)
O2 K1 O5 C9 -83.6(4)
O4 K1 O5 C9 -152.4(3)
Si1 K1 O5 C9 103.0(3)
O1 K1 O5 C8 148.9(2)
O3 K1 O5 C8 -19.4(3)
O1S K1 O5 C8 77.5(3)
O6 K1 O5 C8 144.0(3)
O2 K1 O5 C8 57.5(4)
O4 K1 O5 C8 -11.3(2)
Si1 K1 O5 C8 -116.0(2)
O5 K1 O6 C10 30.2(2)
O1 K1 O6 C10 -144.9(2)
O3 K1 O6 C10 113.2(3)
O1S K1 O6 C10 134.5(2)
O2 K1 O6 C10 -167.9(2)
O4 K1 O6 C10 53.2(2)
Si1 K1 O6 C10 -64.8(2)
O5 K1 O6 C11 154.0(2)
O1 K1 O6 C11 -21.1(2)
O3 K1 O6 C11 -123.0(3)
O1S K1 O6 C11 -101.7(2)
O2 K1 O6 C11 -44.1(2)
O4 K1 O6 C11 177.0(2)
Si1 K1 O6 C11 59.0(2)
C12 O1 C1 C2 -176.2(3)
K1 O1 C1 C2 -44.8(3)
C3 O2 C2 C1 -178.0(3)
K1 O2 C2 C1 -57.4(3)
O1 C1 C2 O2 71.5(3)
C2 O2 C3 C4 -179.8(3)
K1 O2 C3 C4 60.0(3)
C5 O3 C4 C3 -179.7(3)
K1 O3 C4 C3 36.4(4)
O2 C3 C4 O3 -65.2(4)
C4 O3 C5 C6 177.2(3)
K1 O3 C5 C6 -38.9(4)
C7 O4 C6 C5 177.0(3)
K1 O4 C6 C5 -59.2(3)
O3 C5 C6 O4 66.8(4)
C6 O4 C7 C8 175.5(3)
K1 O4 C7 C8 53.4(4)
C9 O5 C8 C7 -174.4(3)
K1 O5 C8 C7 42.2(3)
O4 C7 C8 O5 -63.4(4)
C8 O5 C9 C10 -178.5(3)
K1 O5 C9 C10 -34.6(4)
C11 O6 C10 C9 175.7(3)
K1 O6 C10 C9 -61.1(3)
O5 C9 C10 O6 64.5(4)
C10 O6 C11 C12 177.0(3)
K1 O6 C11 C12 54.3(3)
C1 O1 C12 C11 179.8(3)
K1 O1 C12 C11 48.6(3)
O6 C11 C12 O1 -70.6(4)
O5 K1 O1S C4S -17.09(18)
O1 K1 O1S C4S -138.10(19)
O3 K1 O1S C4S 101.07(18)
O6 K1 O1S C4S -73.58(18)
O2 K1 O1S C4S 157.29(19)
O4 K1 O1S C4S 41.75(18)
Si1 K1 O1S C4S -152.53(17)
O5 K1 O1S C1S -144.1(3)
O1 K1 O1S C1S 94.9(3)
O3 K1 O1S C1S -25.9(3)
O6 K1 O1S C1S 159.4(3)
O2 K1 O1S C1S 30.3(2)
O4 K1 O1S C1S -85.2(3)
Si1 K1 O1S C1S 80.5(3)
C4S O1S C1S C2S -8.5(4)
K1 O1S C1S C2S 116.9(3)
O1S C1S C2S C3S 28.7(4)
C1S C2S C3S C4S -37.0(3)
C1S O1S C4S C3S -15.8(4)
K1 O1S C4S C3S -153.5(2)
C2S C3S C4S O1S 33.3(3)
